data_8102590
loop_
_publ_author_name
'Jin-Bo Guo'
'Jian-Hua Qin'
'Pu-Zhou Hu'

_publ_section_title
;
 Crystal structure of
 catena-bis[(1,3,4-thiadiazolium-2-thiolato)disilver chloride],
 [Ag2(C2HS2N2)Cl]2
;
_journal_issue 1
_journal_name_full 'Zeitschrift f\"ur Kristallographie - New Crystal Structures'
_journal_page_first 39
_journal_volume 225
_journal_year 2010
_chemical_formula_sum 'C4 H2 Ag4 Cl2 N4 S4'
_chemical_formula_weight 736.72
_space_group_IT_number 14
_symmetry_cell_setting monoclinic
_symmetry_space_group_name_Hall '-P 2ybc'
_symmetry_space_group_name_H-M 'P 1 21/c 1'
_atom_sites_solution_hydrogens geom
_atom_sites_solution_primary direct
_atom_sites_solution_secondary difmap
_audit_creation_method SHELXL-97
_cell_angle_alpha 90.00
_cell_angle_beta 91.766(5)
_cell_angle_gamma 90.00
_cell_formula_units_Z 2
_cell_length_a 3.9625(16)
_cell_length_b 11.220(4)
_cell_length_c 15.363(6)
_cell_measurement_reflns_used 1324
_cell_measurement_temperature 291(2)
_cell_measurement_theta_max 27.63
_cell_measurement_theta_min 2.65
_cell_volume 682.7(5)
_computing_cell_refinement 'Bruker SMART'
_computing_data_collection 'Bruker SMART'
_computing_data_reduction 'Bruker SAINT'
_computing_molecular_graphics 'Bruker SHELXTL'
_computing_publication_material 'Bruker SHELXTL'
_computing_structure_refinement 'SHELXL-97 (Sheldrick, 1997)'
_computing_structure_solution 'SHELXS-97 (Sheldrick, 1990)'
_diffrn_ambient_temperature 291(2)
_diffrn_measured_fraction_theta_full 0.934
_diffrn_measured_fraction_theta_max 0.934
_diffrn_measurement_device_type 'CCD area detector'
_diffrn_measurement_method 'phi and omega scans'
_diffrn_radiation_monochromator graphite
_diffrn_radiation_source 'fine-focus sealed tube'
_diffrn_radiation_type MoK\a
_diffrn_radiation_wavelength 0.71073
_diffrn_reflns_av_R_equivalents 0.0373
_diffrn_reflns_av_sigmaI/netI 0.0417
_diffrn_reflns_limit_h_max 4
_diffrn_reflns_limit_h_min -4
_diffrn_reflns_limit_k_max 13
_diffrn_reflns_limit_k_min -13
_diffrn_reflns_limit_l_max 16
_diffrn_reflns_limit_l_min -18
_diffrn_reflns_number 3214
_diffrn_reflns_theta_full 25.47
_diffrn_reflns_theta_max 25.47
_diffrn_reflns_theta_min 2.65
_exptl_absorpt_coefficient_mu 6.635
_exptl_absorpt_correction_T_max 0.8787
_exptl_absorpt_correction_T_min 0.2581
_exptl_absorpt_correction_type none
_exptl_crystal_density_diffrn 3.584
_exptl_crystal_density_meas 0
_exptl_crystal_density_method 'not measured'
_exptl_crystal_F_000 680
_exptl_crystal_size_max 0.28
_exptl_crystal_size_mid 0.03
_exptl_crystal_size_min 0.02
_refine_diff_density_max 1.289
_refine_diff_density_min -1.317
_refine_diff_density_rms 0.223
_refine_ls_extinction_method none
_refine_ls_goodness_of_fit_ref 1.069
_refine_ls_hydrogen_treatment mixed
_refine_ls_matrix_type full
_refine_ls_number_parameters 82
_refine_ls_number_reflns 1191
_refine_ls_number_restraints 59
_refine_ls_restrained_S_all 1.598
_refine_ls_R_factor_all 0.0493
_refine_ls_R_factor_gt 0.0419
_refine_ls_shift/su_max 0.000
_refine_ls_shift/su_mean 0.000
_refine_ls_structure_factor_coef Fsqd
_refine_ls_weighting_details 'calc w=1/[\s^2^(Fo^2^)+(0.0668P)^2^+0.4546P] where P=(Fo^2^+2Fc^2^)/3'
_refine_ls_weighting_scheme calc
_refine_ls_wR_factor_gt 0.1067
_refine_ls_wR_factor_ref 0.1117
_reflns_number_gt 1012
_reflns_number_total 1191
_reflns_threshold_expression >2sigma(I)
_cod_data_source_file 1267-2813.cff
_cod_data_source_block b
_cod_depositor_comments
;
The following automatic conversions were performed:
'_symmetry_cell_setting' value 'Monoclinic' changed to 'monoclinic'
according to '/home/saulius/struct/CIF-dictionaries/cif_core.dic'
dictionary named 'cif_core.dic' version 2.4.1 from 2010-06-29.

Automatic conversion script
Id: cif_fix_enum 1555 2011-01-17 13:19:09Z saulius 
;
_cod_original_sg_symbol_H-M P2(1)/c
_cod_database_code 8102590

loop_
_symmetry_equiv_pos_as_xyz
'x, y, z'
'-x, y+1/2, -z+1/2'
'-x, -y, -z'
'x, -y-1/2, z-1/2'

loop_
_atom_site_label
_atom_site_type_symbol
_atom_site_fract_x
_atom_site_fract_y
_atom_site_fract_z
_atom_site_U_iso_or_equiv
_atom_site_adp_type
_atom_site_occupancy
_atom_site_symmetry_multiplicity
_atom_site_calc_flag
_atom_site_refinement_flags
_atom_site_disorder_assembly
_atom_site_disorder_group
Ag1 Ag 0.3805(3) 0.20596(10) 0.22258(6) 0.0464(4) Uani 1 1 d U . .
Ag2 Ag 0.0802(2) 0.00952(8) 0.39882(6) 0.0376(4) Uani 1 1 d U . .
Cl1 Cl -0.1051(7) 0.0520(3) 0.22724(19) 0.0367(6) Uani 1 1 d U . .
S1 S 0.3841(7) 0.3603(3) 0.10727(17) 0.0274(6) Uani 1 1 d U . .
S2 S 0.6582(7) 0.1490(3) 0.00942(19) 0.0309(7) Uani 1 1 d U . .
N1 N 0.344(2) 0.3176(8) -0.0659(6) 0.0256(19) Uani 1 1 d U . .
N2 N 0.430(2) 0.2421(9) -0.1312(6) 0.030(2) Uani 1 1 d U . .
C1 C 0.443(2) 0.2819(10) 0.0115(7) 0.023(2) Uani 1 1 d U . .
C2 C 0.599(3) 0.1490(11) -0.1011(8) 0.034(3) Uani 1 1 d U . .
H2 H 0.6795 0.0889 -0.1368 0.041 Uiso 1 1 calc R . .

loop_
_atom_site_aniso_label
_atom_site_aniso_U_11
_atom_site_aniso_U_22
_atom_site_aniso_U_33
_atom_site_aniso_U_23
_atom_site_aniso_U_13
_atom_site_aniso_U_12
Ag1 0.0697(7) 0.0423(7) 0.0273(6) 0.0047(4) 0.0028(4) -0.0030(4)
Ag2 0.0473(6) 0.0273(6) 0.0379(6) 0.0021(4) -0.0051(4) -0.0073(4)
Cl1 0.0397(11) 0.0376(12) 0.0328(10) 0.0020(9) 0.0011(9) 0.0038(8)
S1 0.0307(11) 0.0279(11) 0.0235(11) -0.0023(8) 0.0001(9) 0.0043(8)
S2 0.0364(12) 0.0265(11) 0.0297(11) 0.0004(9) -0.0012(9) 0.0041(9)
N1 0.026(2) 0.026(2) 0.025(2) 0.0000(14) 0.0009(14) 0.0007(14)
N2 0.031(2) 0.030(2) 0.029(2) -0.0008(15) 0.0013(14) -0.0002(14)
C1 0.022(2) 0.023(3) 0.023(2) 0.0000(14) 0.0012(14) -0.0006(14)
C2 0.035(3) 0.034(3) 0.034(3) -0.0005(15) 0.0013(15) 0.0002(15)

loop_
_atom_type_symbol
_atom_type_description
_atom_type_scat_dispersion_real
_atom_type_scat_dispersion_imag
_atom_type_scat_source
C C 0.0033 0.0016 'International Tables Vol C Tables 4.2.6.8 and 6.1.1.4'
H H 0.0000 0.0000 'International Tables Vol C Tables 4.2.6.8 and 6.1.1.4'
N N 0.0061 0.0033 'International Tables Vol C Tables 4.2.6.8 and 6.1.1.4'
Cl Cl 0.1484 0.1585 'International Tables Vol C Tables 4.2.6.8 and 6.1.1.4'
Ag Ag -0.8971 1.1015 'International Tables Vol C Tables 4.2.6.8 and 6.1.1.4'
S S 0.1246 0.1234 'International Tables Vol C Tables 4.2.6.8 and 6.1.1.4'

loop_
_geom_angle_atom_site_label_1
_geom_angle_atom_site_label_2
_geom_angle_atom_site_label_3
_geom_angle
_geom_angle_site_symmetry_1
_geom_angle_site_symmetry_3
_geom_angle_publ_flag
N2 Ag1 S1 120.9(3) 4_566 . ?
N2 Ag1 Cl1 100.5(2) 4_566 . ?
S1 Ag1 Cl1 120.47(10) . . ?
N2 Ag1 Cl1 95.4(2) 4_566 1_655 ?
S1 Ag1 Cl1 116.74(9) . 1_655 ?
Cl1 Ag1 Cl1 97.75(12) . 1_655 ?
N1 Ag2 S1 157.3(2) 4_566 2_545 ?
N1 Ag2 S1 100.4(2) 4_566 2_645 ?
S1 Ag2 S1 99.34(10) 2_545 2_645 ?
N1 Ag2 Cl1 100.9(2) 4_566 . ?
S1 Ag2 Cl1 84.57(9) 2_545 . ?
S1 Ag2 Cl1 105.06(9) 2_645 . ?
N1 Ag2 Ag2 85.9(2) 4_566 3_556 ?
S1 Ag2 Ag2 79.79(7) 2_545 3_556 ?
S1 Ag2 Ag2 99.89(7) 2_645 3_556 ?
Cl1 Ag2 Ag2 152.36(8) . 3_556 ?
Ag1 Cl1 Ag1 97.75(12) . 1_455 ?
Ag1 Cl1 Ag2 88.02(9) . . ?
Ag1 Cl1 Ag2 108.54(10) 1_455 . ?
C1 S1 Ag1 104.8(4) . . ?
C1 S1 Ag2 115.4(4) . 2 ?
Ag1 S1 Ag2 118.47(11) . 2 ?
C1 S1 Ag2 99.1(3) . 2_655 ?
Ag1 S1 Ag2 118.61(11) . 2_655 ?
Ag2 S1 Ag2 99.34(10) 2 2_655 ?
C2 S2 C1 88.1(5) . . ?
C1 N1 N2 113.9(9) . . ?
C1 N1 Ag2 127.3(7) . 4_565 ?
N2 N1 Ag2 118.7(7) . 4_565 ?
C2 N2 N1 111.7(10) . . ?
C2 N2 Ag1 124.4(8) . 4_565 ?
N1 N2 Ag1 122.7(7) . 4_565 ?
N1 C1 S2 112.6(8) . . ?
N1 C1 S1 124.9(8) . . ?
S2 C1 S1 122.4(6) . . ?
N2 C2 S2 113.7(9) . . ?
N2 C2 H2 123.2 . . ?
S2 C2 H2 123.2 . . ?

loop_
_geom_bond_atom_site_label_1
_geom_bond_atom_site_label_2
_geom_bond_distance
_geom_bond_site_symmetry_2
_geom_bond_publ_flag
Ag1 N2 2.323(10) 4_566 ?
Ag1 S1 2.478(3) . ?
Ag1 Cl1 2.589(3) . ?
Ag1 Cl1 2.671(3) 1_655 ?
Ag2 N1 2.262(9) 4_566 ?
Ag2 S1 2.487(3) 2_545 ?
Ag2 S1 2.707(3) 2_645 ?
Ag2 Cl1 2.756(3) . ?
Ag2 Ag2 3.199(2) 3_556 ?
Cl1 Ag1 2.671(3) 1_455 ?
S1 C1 1.736(11) . ?
S1 Ag2 2.487(3) 2 ?
S1 Ag2 2.707(3) 2_655 ?
S2 C2 1.707(12) . ?
S2 C1 1.718(11) . ?
N1 C1 1.304(14) . ?
N1 N2 1.364(13) . ?
N1 Ag2 2.262(9) 4_565 ?
N2 C2 1.318(16) . ?
N2 Ag1 2.323(10) 4_565 ?
C2 H2 0.9300 . ?

loop_
_geom_torsion_atom_site_label_1
_geom_torsion_atom_site_label_2
_geom_torsion_atom_site_label_3
_geom_torsion_atom_site_label_4
_geom_torsion
_geom_torsion_site_symmetry_1
_geom_torsion_site_symmetry_2
_geom_torsion_site_symmetry_3
_geom_torsion_site_symmetry_4
_geom_torsion_publ_flag
N2 Ag1 Cl1 Ag1 83.0(3) 4_566 . . 1_455 ?
S1 Ag1 Cl1 Ag1 -52.63(13) . . . 1_455 ?
Cl1 Ag1 Cl1 Ag1 180.0 1_655 . . 1_455 ?
N2 Ag1 Cl1 Ag2 -25.5(3) 4_566 . . . ?
S1 Ag1 Cl1 Ag2 -161.08(9) . . . . ?
Cl1 Ag1 Cl1 Ag2 71.55(11) 1_655 . . . ?
N1 Ag2 Cl1 Ag1 23.8(2) 4_566 . . . ?
S1 Ag2 Cl1 Ag1 -178.49(10) 2_545 . . . ?
S1 Ag2 Cl1 Ag1 -80.25(11) 2_645 . . . ?
Ag2 Ag2 Cl1 Ag1 125.94(15) 3_556 . . . ?
N1 Ag2 Cl1 Ag1 -73.7(2) 4_566 . . 1_455 ?
S1 Ag2 Cl1 Ag1 84.00(12) 2_545 . . 1_455 ?
S1 Ag2 Cl1 Ag1 -177.76(10) 2_645 . . 1_455 ?
Ag2 Ag2 Cl1 Ag1 28.4(2) 3_556 . . 1_455 ?
N2 Ag1 S1 C1 166.2(4) 4_566 . . . ?
Cl1 Ag1 S1 C1 -67.1(4) . . . . ?
Cl1 Ag1 S1 C1 51.0(4) 1_655 . . . ?
N2 Ag1 S1 Ag2 -63.5(3) 4_566 . . 2 ?
Cl1 Ag1 S1 Ag2 63.24(16) . . . 2 ?
Cl1 Ag1 S1 Ag2 -178.62(11) 1_655 . . 2 ?
N2 Ag1 S1 Ag2 56.9(3) 4_566 . . 2_655 ?
Cl1 Ag1 S1 Ag2 -176.35(10) . . . 2_655 ?
Cl1 Ag1 S1 Ag2 -58.21(15) 1_655 . . 2_655 ?
C1 N1 N2 C2 -0.6(13) . . . . ?
Ag2 N1 N2 C2 176.2(7) 4_565 . . . ?
C1 N1 N2 Ag1 -168.6(7) . . . 4_565 ?
Ag2 N1 N2 Ag1 8.2(10) 4_565 . . 4_565 ?
N2 N1 C1 S2 0.4(11) . . . . ?
Ag2 N1 C1 S2 -176.2(5) 4_565 . . . ?
N2 N1 C1 S1 178.0(8) . . . . ?
Ag2 N1 C1 S1 1.4(13) 4_565 . . . ?
C2 S2 C1 N1 0.0(8) . . . . ?
C2 S2 C1 S1 -177.7(7) . . . . ?
Ag1 S1 C1 N1 154.0(8) . . . . ?
Ag2 S1 C1 N1 21.9(10) 2 . . . ?
Ag2 S1 C1 N1 -83.1(9) 2_655 . . . ?
Ag1 S1 C1 S2 -28.6(7) . . . . ?
Ag2 S1 C1 S2 -160.8(5) 2 . . . ?
Ag2 S1 C1 S2 94.3(6) 2_655 . . . ?
N1 N2 C2 S2 0.6(12) . . . . ?
Ag1 N2 C2 S2 168.3(5) 4_565 . . . ?
C1 S2 C2 N2 -0.3(9) . . . . ?
